data_4105413
loop_
_publ_author_name
'Christian Unkelbach'
'Carsten Strohmann'

_publ_contact_author_address
;
Anorganische Chemie
Technische Universit\"at Dortmund
Otto-Hahn-Strasse
44227 Dortmund
Germany
;
_publ_contact_author_email mail@carsten-strohmann.de
_publ_contact_author_fax '0049 231 755 3807'
_publ_contact_author_name 'Carsten Strohmann'
_publ_contact_author_phone '0049 231 888 3797'
_publ_section_title
;
 Low-Temperature Addition of Organolithiums to Functionalized Vinylsilanes
 under Formation of Secondary \a-Lithiated Alkylsilanes
;
_journal_name_full 'Journal of the American Chemical Society'
_journal_page_first 17044
_journal_page_last 17045
_journal_paper_doi 10.1021/ja9076167
_journal_volume 131
_journal_year 2009
_chemical_formula_sum 'C22 H54 Li2 N4 Si2'
_chemical_formula_weight 444.75
_chemical_name_systematic
;
 ?
;
_space_group_IT_number 2
_symmetry_cell_setting triclinic
_symmetry_space_group_name_Hall '-P 1'
_symmetry_space_group_name_H-M 'P -1'
_atom_sites_solution_hydrogens geom
_atom_sites_solution_primary direct
_atom_sites_solution_secondary difmap
_audit_creation_date 2009-08-20T13:55:42-00:00
_audit_creation_method 'WinGX routine CIF_UPDATE'
_cell_angle_alpha 96.133(6)
_cell_angle_beta 107.600(5)
_cell_angle_gamma 90.475(9)
_cell_formula_units_Z 2
_cell_length_a 9.562(5)
_cell_length_b 10.587(4)
_cell_length_c 15.491(7)
_cell_measurement_reflns_used 4348
_cell_measurement_temperature 173(2)
_cell_measurement_theta_max 25
_cell_measurement_theta_min 1.39
_cell_volume 1484.9(12)
_computing_cell_refinement 'SAINTPLUS 6.02 (Bruker AXS, 1999)'
_computing_data_collection 'SMART 5.622 (Bruker AXS, 2001)'
_computing_data_reduction 'SAINTPLUS 6.02 (Bruker AXS, 1999)'
_computing_molecular_graphics 'Ortep-3 V1.073 (Farrugia, 2001)'
_computing_publication_material 'SHELXL-97 (Sheldrick, 1997)'
_computing_structure_refinement 'SHELXL-97 (Sheldrick, 1997)'
_computing_structure_solution 'SHELXS-90 (Sheldrick, 1990)'
_diffrn_ambient_temperature 173(2)
_diffrn_measured_fraction_theta_full 1
_diffrn_measured_fraction_theta_max 1
_diffrn_measurement_device_type 'Bruker APEX-CCD'
_diffrn_measurement_method omega-scans
_diffrn_radiation_monochromator graphite
_diffrn_radiation_type MoK\a
_diffrn_radiation_wavelength 0.71073
_diffrn_reflns_av_R_equivalents 0.0635
_diffrn_reflns_av_unetI/netI 0.0405
_diffrn_reflns_limit_h_max 11
_diffrn_reflns_limit_h_min -11
_diffrn_reflns_limit_k_max 12
_diffrn_reflns_limit_k_min -12
_diffrn_reflns_limit_l_max 18
_diffrn_reflns_limit_l_min -18
_diffrn_reflns_number 31117
_diffrn_reflns_theta_full 25
_diffrn_reflns_theta_max 25
_diffrn_reflns_theta_min 1.39
_exptl_absorpt_coefficient_mu 0.133
_exptl_absorpt_correction_T_max 0.9738
_exptl_absorpt_correction_T_min 0.9611
_exptl_absorpt_correction_type empirical
_exptl_absorpt_process_details 'Sadabs 2.01 (Bruker AXS, 1999)'
_exptl_crystal_density_diffrn 0.995
_exptl_crystal_F_000 496
_exptl_crystal_size_max 0.3
_exptl_crystal_size_mid 0.3
_exptl_crystal_size_min 0.2
_refine_diff_density_max 0.254
_refine_diff_density_min -0.221
_refine_diff_density_rms 0.037
_refine_ls_extinction_method none
_refine_ls_goodness_of_fit_ref 1.011
_refine_ls_hydrogen_treatment mixed
_refine_ls_matrix_type full
_refine_ls_number_parameters 307
_refine_ls_number_reflns 5244
_refine_ls_number_restraints 0
_refine_ls_restrained_S_all 1.011
_refine_ls_R_factor_all 0.0776
_refine_ls_R_factor_gt 0.0633
_refine_ls_shift/su_max 0
_refine_ls_shift/su_mean 0
_refine_ls_structure_factor_coef Fsqd
_refine_ls_weighting_details 'calc w=1/[\s^2^(Fo^2^)+(0.0407P)^2^+1.0960P] where P=(Fo^2^+2Fc^2^)/3'
_refine_ls_weighting_scheme calc
_refine_ls_wR_factor_gt 0.132
_refine_ls_wR_factor_ref 0.1404
_reflns_number_gt 4348
_reflns_number_total 5244
_reflns_threshold_expression >2sigma(I)
_cod_data_source_file ja9076167_si_002.cif
_cod_data_source_block cu080208
_cod_original_cell_volume 1484.8(11)
_cod_database_code 4105413

loop_
_symmetry_equiv_pos_as_xyz
'x, y, z'
'-x, -y, -z'

loop_
_atom_site_label
_atom_site_type_symbol
_atom_site_fract_x
_atom_site_fract_y
_atom_site_fract_z
_atom_site_U_iso_or_equiv
_atom_site_adp_type
_atom_site_occupancy
_atom_site_symmetry_multiplicity
_atom_site_calc_flag
_atom_site_refinement_flags
C1 C 0.7837(4) 0.6960(3) -0.1306(2) 0.0759(10) Uani 1 1 d .
H1A H 0.681 0.7002 -0.1675 0.114 Uiso 1 1 calc R
H1B H 0.8128 0.6075 -0.1331 0.114 Uiso 1 1 calc R
H1C H 0.8463 0.7471 -0.1546 0.114 Uiso 1 1 calc R
C2 C 0.6511(3) 0.6748(3) 0.0184(2) 0.0713(9) Uani 1 1 d .
H2A H 0.6584 0.6978 0.0827 0.107 Uiso 1 1 calc R
H2B H 0.6589 0.5827 0.0068 0.107 Uiso 1 1 calc R
H2C H 0.5563 0.6999 -0.0202 0.107 Uiso 1 1 calc R
C3 C 0.8259(3) 0.9313(3) 0.01234(18) 0.0464(6) Uani 1 1 d .
H3 H 0.754(3) 0.966(3) -0.0294(19) 0.055(8) Uiso 1 1 d .
C4 C 0.8252(3) 0.9901(3) 0.1080(2) 0.0538(7) Uani 1 1 d .
H4A H 0.881(3) 0.932(3) 0.1556(19) 0.060(8) Uiso 1 1 d .
H4B H 0.883(3) 1.074(3) 0.1285(18) 0.056(8) Uiso 1 1 d .
C5 C 0.6752(3) 1.0116(3) 0.1208(2) 0.0709(9) Uani 1 1 d .
H5A H 0.6223 1.0705 0.0789 0.106 Uiso 1 1 calc R
H5B H 0.6878 1.0478 0.1838 0.106 Uiso 1 1 calc R
H5C H 0.619 0.9303 0.1082 0.106 Uiso 1 1 calc R
C6 C 0.9757(3) 0.6954(3) 0.07169(19) 0.0543(7) Uani 1 1 d .
H6A H 0.9665 0.7056 0.134 0.065 Uiso 1 1 calc R
H6B H 0.9776 0.6032 0.0532 0.065 Uiso 1 1 calc R
C7 C 1.1641(4) 0.7036(3) -0.0039(2) 0.0719(9) Uani 1 1 d .
H7A H 1.1781 0.6123 -0.0018 0.108 Uiso 1 1 calc R
H7B H 1.2564 0.7464 -0.0019 0.108 Uiso 1 1 calc R
H7C H 1.0879 0.7173 -0.0603 0.108 Uiso 1 1 calc R
C8 C 1.2342(3) 0.7392(3) 0.1602(2) 0.0633(8) Uani 1 1 d .
H8A H 1.3315 0.755 0.1524 0.076 Uiso 1 1 calc R
H8B H 1.2286 0.6502 0.1736 0.076 Uiso 1 1 calc R
C9 C 1.2189(3) 0.8286(3) 0.2397(2) 0.0631(8) Uani 1 1 d .
H9A H 1.1252 0.8073 0.2508 0.076 Uiso 1 1 calc R
H9B H 1.2999 0.8158 0.2951 0.076 Uiso 1 1 calc R
C10 C 1.1793(4) 1.0405(3) 0.2955(2) 0.0742(9) Uani 1 1 d .
H10A H 1.0806 1.0131 0.2945 0.111 Uiso 1 1 calc R
H10B H 1.1798 1.13 0.2847 0.111 Uiso 1 1 calc R
H10C H 1.2493 1.0304 0.3551 0.111 Uiso 1 1 calc R
C11 C 1.3692(3) 1.0038(3) 0.2258(2) 0.0651(8) Uani 1 1 d .
H11A H 1.4398 0.9894 0.2842 0.098 Uiso 1 1 calc R
H11B H 1.3707 1.0946 0.2185 0.098 Uiso 1 1 calc R
H11C H 1.3959 0.9553 0.176 0.098 Uiso 1 1 calc R
C12 C 0.8890(4) 0.1432(3) 0.4400(2) 0.0835(11) Uani 1 1 d .
H12A H 0.9846 0.1778 0.4404 0.125 Uiso 1 1 calc R
H12B H 0.845 0.0876 0.3831 0.125 Uiso 1 1 calc R
H12C H 0.9021 0.0942 0.4919 0.125 Uiso 1 1 calc R
C13 C 0.5944(4) 0.1996(3) 0.4625(2) 0.0782(10) Uani 1 1 d .
H13A H 0.6196 0.1659 0.5216 0.117 Uiso 1 1 calc R
H13B H 0.5569 0.1299 0.4135 0.117 Uiso 1 1 calc R
H13C H 0.519 0.2625 0.4596 0.117 Uiso 1 1 calc R
C14 C 0.8567(3) 0.4107(3) 0.53041(18) 0.0465(6) Uani 1 1 d .
H14 H 0.908(3) 0.379(3) 0.5840(19) 0.056(8) Uiso 1 1 d .
C15 C 0.7594(4) 0.5148(3) 0.5539(2) 0.0557(7) Uani 1 1 d .
H15A H 0.812(3) 0.603(3) 0.5719(19) 0.064(9) Uiso 1 1 d .
H15B H 0.673(3) 0.525(3) 0.501(2) 0.063(8) Uiso 1 1 d .
C16 C 0.6995(4) 0.4950(4) 0.6318(2) 0.0775(10) Uani 1 1 d .
H16A H 0.6341 0.4186 0.6153 0.116 Uiso 1 1 calc R
H16B H 0.6445 0.5689 0.644 0.116 Uiso 1 1 calc R
H16C H 0.781 0.4846 0.6865 0.116 Uiso 1 1 calc R
C17 C 0.6863(3) 0.3395(3) 0.33332(19) 0.0558(7) Uani 1 1 d .
H17A H 0.6532 0.2656 0.2861 0.067 Uiso 1 1 calc R
H17B H 0.5987 0.3882 0.3341 0.067 Uiso 1 1 calc R
C18 C 0.8867(4) 0.3424(3) 0.2679(2) 0.0792(10) Uani 1 1 d .
H18A H 0.8279 0.2883 0.2135 0.119 Uiso 1 1 calc R
H18B H 0.9415 0.2889 0.3135 0.119 Uiso 1 1 calc R
H18C H 0.9556 0.397 0.2515 0.119 Uiso 1 1 calc R
C19 C 0.7091(4) 0.5050(3) 0.2387(2) 0.0705(9) Uani 1 1 d .
H19A H 0.6281 0.4549 0.1917 0.085 Uiso 1 1 calc R
H19B H 0.7765 0.5379 0.208 0.085 Uiso 1 1 calc R
C20 C 0.6470(3) 0.6151(3) 0.2831(2) 0.0705(9) Uani 1 1 d .
H20A H 0.5964 0.6698 0.2362 0.085 Uiso 1 1 calc R
H20B H 0.5731 0.5821 0.3091 0.085 Uiso 1 1 calc R
C21 C 0.8512(4) 0.7664(3) 0.3166(2) 0.0704(9) Uani 1 1 d .
H21A H 0.7889 0.8227 0.2763 0.106 Uiso 1 1 calc R
H21B H 0.8989 0.7086 0.2815 0.106 Uiso 1 1 calc R
H21C H 0.9263 0.8174 0.3656 0.106 Uiso 1 1 calc R
C22 C 0.6912(4) 0.7804(3) 0.4086(3) 0.0799(10) Uani 1 1 d .
H22A H 0.6327 0.8392 0.3688 0.12 Uiso 1 1 calc R
H22B H 0.7671 0.8287 0.4588 0.12 Uiso 1 1 calc R
H22C H 0.6273 0.7321 0.4333 0.12 Uiso 1 1 calc R
Li1 Li 1.0759(5) 0.9525(4) 0.0707(3) 0.0482(10) Uani 1 1 d .
Li2 Li 0.9024(5) 0.5358(4) 0.4304(3) 0.0503(11) Uani 1 1 d .
N1 N 1.1186(3) 0.7562(2) 0.07513(15) 0.0523(6) Uani 1 1 d .
N2 N 1.2216(3) 0.9622(2) 0.22373(15) 0.0541(6) Uani 1 1 d .
N3 N 0.7891(3) 0.4219(2) 0.30597(15) 0.0542(6) Uani 1 1 d .
N4 N 0.7609(3) 0.6923(2) 0.35591(16) 0.0573(6) Uani 1 1 d .
Si1 Si 0.80520(9) 0.76004(7) -0.00880(5) 0.0520(2) Uani 1 1 d .
Si2 Si 0.76420(9) 0.27778(7) 0.44875(5) 0.0525(2) Uani 1 1 d .

loop_
_atom_site_aniso_label
_atom_site_aniso_U_11
_atom_site_aniso_U_22
_atom_site_aniso_U_33
_atom_site_aniso_U_23
_atom_site_aniso_U_13
_atom_site_aniso_U_12
C1 0.105(3) 0.062(2) 0.0525(18) -0.0041(15) 0.0152(18) 0.0106(18)
C2 0.065(2) 0.0635(19) 0.084(2) 0.0129(17) 0.0188(18) -0.0071(16)
C3 0.0510(16) 0.0479(15) 0.0410(14) 0.0074(12) 0.0143(12) 0.0038(12)
C4 0.0573(17) 0.0557(17) 0.0491(16) 0.0024(14) 0.0187(14) 0.0003(14)
C5 0.069(2) 0.083(2) 0.069(2) -0.0034(17) 0.0360(17) 0.0057(17)
C6 0.0653(18) 0.0465(15) 0.0527(16) 0.0078(12) 0.0195(14) 0.0019(13)
C7 0.086(2) 0.065(2) 0.072(2) -0.0010(16) 0.0389(19) 0.0100(17)
C8 0.0598(18) 0.0579(18) 0.070(2) 0.0176(15) 0.0122(15) 0.0115(14)
C9 0.0613(19) 0.074(2) 0.0507(17) 0.0220(15) 0.0073(14) -0.0006(15)
C10 0.077(2) 0.090(2) 0.0522(18) -0.0016(17) 0.0186(17) 0.0057(19)
C11 0.0543(18) 0.076(2) 0.0600(19) 0.0125(16) 0.0088(15) -0.0016(15)
C12 0.102(3) 0.064(2) 0.077(2) -0.0033(18) 0.020(2) 0.0236(19)
C13 0.085(2) 0.085(2) 0.061(2) 0.0017(17) 0.0205(18) -0.0299(19)
C14 0.0462(15) 0.0531(15) 0.0396(14) 0.0061(12) 0.0117(12) 0.0039(12)
C15 0.0582(18) 0.0588(18) 0.0504(17) 0.0058(14) 0.0170(14) 0.0097(15)
C16 0.078(2) 0.095(3) 0.069(2) 0.0004(19) 0.0386(19) 0.0073(19)
C17 0.0535(17) 0.0612(17) 0.0511(16) -0.0013(13) 0.0164(13) -0.0027(13)
C18 0.085(2) 0.086(2) 0.074(2) -0.0149(18) 0.044(2) -0.0061(19)
C19 0.073(2) 0.088(2) 0.0463(17) 0.0139(16) 0.0093(15) -0.0078(18)
C20 0.0521(18) 0.092(2) 0.067(2) 0.0363(18) 0.0083(15) 0.0069(17)
C21 0.072(2) 0.077(2) 0.069(2) 0.0288(17) 0.0249(17) 0.0047(17)
C22 0.083(2) 0.079(2) 0.093(3) 0.028(2) 0.041(2) 0.0331(19)
Li1 0.053(3) 0.048(2) 0.047(2) 0.0068(19) 0.019(2) 0.005(2)
Li2 0.046(2) 0.060(3) 0.046(2) 0.008(2) 0.014(2) 0.003(2)
N1 0.0586(14) 0.0506(13) 0.0513(13) 0.0093(10) 0.0207(11) 0.0085(11)
N2 0.0520(14) 0.0634(15) 0.0463(13) 0.0072(11) 0.0135(11) 0.0037(11)
N3 0.0563(14) 0.0650(15) 0.0423(12) 0.0024(11) 0.0178(11) 0.0006(11)
N4 0.0538(14) 0.0652(15) 0.0601(15) 0.0224(12) 0.0226(12) 0.0111(12)
Si1 0.0598(5) 0.0484(4) 0.0468(4) 0.0040(3) 0.0154(4) -0.0019(3)
Si2 0.0560(5) 0.0505(4) 0.0505(5) 0.0020(3) 0.0168(4) -0.0005(3)

loop_
_atom_type_symbol
_atom_type_description
_atom_type_scat_dispersion_real
_atom_type_scat_dispersion_imag
_atom_type_scat_source
C C 0.0033 0.0016 'International Tables Vol C Tables 4.2.6.8 and 6.1.1.4'
H H 0 0 'International Tables Vol C Tables 4.2.6.8 and 6.1.1.4'
N N 0.0061 0.0033 'International Tables Vol C Tables 4.2.6.8 and 6.1.1.4'
Si Si 0.0817 0.0704 'International Tables Vol C Tables 4.2.6.8 and 6.1.1.4'
Li Li -0.0003 0.0001 'International Tables Vol C Tables 4.2.6.8 and 6.1.1.4'

loop_
_geom_angle_atom_site_label_1
_geom_angle_atom_site_label_2
_geom_angle_atom_site_label_3
_geom_angle
_geom_angle_site_symmetry_1
_geom_angle_site_symmetry_3
C4 C3 Si1 115.8(2) . .
C4 C3 Li1 118.8(2) . 2_775
Si1 C3 Li1 122.16(17) . 2_775
C4 C3 Li1 85.4(2) . .
Si1 C3 Li1 99.30(17) . .
Li1 C3 Li1 68.2(2) 2_775 .
C5 C4 C3 116.4(2) . .
N1 C6 Si1 115.60(18) . .
N1 C8 C9 111.6(2) . .
N2 C9 C8 112.6(2) . .
C15 C14 Si2 116.7(2) . .
C15 C14 Li2 115.6(2) . 2_766
Si2 C14 Li2 125.37(18) . 2_766
C15 C14 Li2 87.6(2) . .
Si2 C14 Li2 98.04(17) . .
Li2 C14 Li2 69.5(2) 2_766 .
C16 C15 C14 115.8(3) . .
N3 C17 Si2 115.61(19) . .
N3 C19 C20 111.4(2) . .
N4 C20 C19 112.5(3) . .
N1 Li1 C3 120.1(2) . 2_775
N1 Li1 C3 97.7(2) . .
C3 Li1 C3 111.8(2) 2_775 .
N1 Li1 N2 81.43(17) . .
C3 Li1 N2 112.8(2) 2_775 .
C3 Li1 N2 128.3(2) . .
N1 Li1 Li1 124.4(3) . 2_775
C3 Li1 Li1 56.39(18) 2_775 2_775
C3 Li1 Li1 55.39(18) . 2_775
N2 Li1 Li1 154.2(3) . 2_775
N3 Li2 C14 122.5(2) . 2_766
N3 Li2 C14 98.9(2) . .
C14 Li2 C14 110.5(2) 2_766 .
N3 Li2 N4 81.67(17) . .
C14 Li2 N4 111.2(2) 2_766 .
C14 Li2 N4 129.3(2) . .
N3 Li2 Li2 127.3(3) . 2_766
C14 Li2 Li2 55.78(18) 2_766 2_766
C14 Li2 Li2 54.76(18) . 2_766
N4 Li2 Li2 151.0(3) . 2_766
C8 N1 C7 109.8(2) . .
C8 N1 C6 111.7(2) . .
C7 N1 C6 110.3(2) . .
C8 N1 Li1 109.5(2) . .
C7 N1 Li1 111.2(2) . .
C6 N1 Li1 104.3(2) . .
C9 N2 C11 110.4(2) . .
C9 N2 C10 109.1(2) . .
C11 N2 C10 109.1(2) . .
C9 N2 Li1 101.58(19) . .
C11 N2 Li1 105.9(2) . .
C10 N2 Li1 120.4(2) . .
C18 N3 C19 109.8(3) . .
C18 N3 C17 109.8(2) . .
C19 N3 C17 111.5(2) . .
C18 N3 Li2 113.3(2) . .
C19 N3 Li2 109.2(2) . .
C17 N3 Li2 103.1(2) . .
C21 N4 C22 108.6(3) . .
C21 N4 C20 110.2(2) . .
C22 N4 C20 109.6(3) . .
C21 N4 Li2 108.6(2) . .
C22 N4 Li2 117.9(2) . .
C20 N4 Li2 101.5(2) . .
C3 Si1 C1 113.56(14) . .
C3 Si1 C2 119.66(14) . .
C1 Si1 C2 103.87(16) . .
C3 Si1 C6 106.60(13) . .
C1 Si1 C6 110.40(15) . .
C2 Si1 C6 102.06(14) . .
C14 Si2 C12 112.95(15) . .
C14 Si2 C13 118.93(14) . .
C12 Si2 C13 104.91(18) . .
C14 Si2 C17 107.77(13) . .
C12 Si2 C17 110.18(15) . .
C13 Si2 C17 101.38(14) . .

loop_
_geom_bond_atom_site_label_1
_geom_bond_atom_site_label_2
_geom_bond_distance
_geom_bond_site_symmetry_2
C1 Si1 1.885(3) .
C2 Si1 1.897(3) .
C3 C4 1.547(4) .
C3 Si1 1.806(3) .
C3 Li1 2.258(5) 2_775
C3 Li1 2.285(5) .
C4 C5 1.522(4) .
C6 N1 1.489(4) .
C6 Si1 1.911(3) .
C7 N1 1.475(4) .
C8 N1 1.471(3) .
C8 C9 1.515(4) .
C9 N2 1.463(4) .
C10 N2 1.472(4) .
C11 N2 1.465(4) .
C12 Si2 1.886(3) .
C13 Si2 1.895(3) .
C14 C15 1.532(4) .
C14 Si2 1.813(3) .
C14 Li2 2.249(5) 2_766
C14 Li2 2.276(5) .
C15 C16 1.517(4) .
C17 N3 1.491(3) .
C17 Si2 1.905(3) .
C18 N3 1.472(4) .
C19 N3 1.473(4) .
C19 C20 1.507(5) .
C20 N4 1.474(4) .
C21 N4 1.463(4) .
C22 N4 1.468(4) .
Li1 N1 2.125(5) .
Li1 C3 2.258(5) 2_775
Li1 N2 2.349(5) .
Li1 Li1 2.548(9) 2_775
Li2 N3 2.136(5) .
Li2 C14 2.249(5) 2_766
Li2 N4 2.326(5) .
Li2 Li2 2.578(9) 2_766
